data_4118422
loop_
_publ_author_name
'Insun Yu'
'Alberto Acosta-Ram\'irez'
'Parisa Mehrkhodavandi'

_publ_section_title
;
 Mechanism of Living Lactide Polymerization by Dinuclear Indium Catalysts
 and Its Impact on Isoselectivity
;
_journal_name_full 'Journal of the American Chemical Society'
_journal_page_first 12758
_journal_page_last 12773
_journal_paper_doi 10.1021/ja3048046
_journal_volume 134
_journal_year 2012
_chemical_formula_moiety 'C44 H76 I2 In2 N4 O4, 4(C H2 CL2)'
_chemical_formula_sum 'C48 H84 Cl8 I2 In2 N4 O4'
_chemical_formula_weight 1548.23
_chemical_name_systematic
;
 ?
;
_space_group_IT_number 1
_symmetry_cell_setting triclinic
_symmetry_space_group_name_Hall 'P 1'
_symmetry_space_group_name_H-M 'P 1'
_atom_sites_solution_hydrogens geom
_atom_sites_solution_primary direct
_atom_sites_solution_secondary difmap
_audit_creation_method SHELXL-97
_cell_angle_alpha 81.227(4)
_cell_angle_beta 84.778(4)
_cell_angle_gamma 69.172(4)
_cell_formula_units_Z 1
_cell_length_a 9.3280(6)
_cell_length_b 11.9779(9)
_cell_length_c 14.8126(9)
_cell_measurement_reflns_used 9647
_cell_measurement_temperature 100(2)
_cell_measurement_theta_max 30.1
_cell_measurement_theta_min 2.4
_cell_volume 1527.55(18)
_computing_structure_refinement 'SHELXL-97 (Sheldrick, 1997)'
_diffrn_ambient_temperature 100(2)
_diffrn_measured_fraction_theta_full 0.998
_diffrn_measured_fraction_theta_max 0.998
_diffrn_measurement_device_type 'Bruker X8 APEX II'
_diffrn_measurement_method 'area detector'
_diffrn_radiation_monochromator graphite
_diffrn_radiation_source 'fine-focus sealed tube'
_diffrn_radiation_type MoK\a
_diffrn_radiation_wavelength 0.71073
_diffrn_reflns_av_R_equivalents 0.0391
_diffrn_reflns_av_sigmaI/netI 0.0438
_diffrn_reflns_limit_h_max 13
_diffrn_reflns_limit_h_min -13
_diffrn_reflns_limit_k_max 16
_diffrn_reflns_limit_k_min -16
_diffrn_reflns_limit_l_max 20
_diffrn_reflns_limit_l_min -20
_diffrn_reflns_number 67425
_diffrn_reflns_theta_full 30.10
_diffrn_reflns_theta_max 30.10
_diffrn_reflns_theta_min 1.83
_exptl_absorpt_coefficient_mu 2.157
_exptl_absorpt_correction_T_max 0.9373
_exptl_absorpt_correction_T_min 0.8038
_exptl_absorpt_correction_type multi-scan
_exptl_crystal_colour coluorless
_exptl_crystal_density_diffrn 1.683
_exptl_crystal_description blade
_exptl_crystal_F_000 772
_exptl_crystal_size_max 0.18
_exptl_crystal_size_mid 0.09
_exptl_crystal_size_min 0.03
_refine_diff_density_max 1.065
_refine_diff_density_min -0.811
_refine_diff_density_rms 0.103
_refine_ls_abs_structure_details 'Flack H D (1983), Acta Cryst. A39, 876-881'
_refine_ls_abs_structure_Flack -0.001(15)
_refine_ls_extinction_method none
_refine_ls_goodness_of_fit_ref 1.016
_refine_ls_hydrogen_treatment mixed
_refine_ls_matrix_type full
_refine_ls_number_parameters 655
_refine_ls_number_reflns 17790
_refine_ls_number_restraints 449
_refine_ls_restrained_S_all 1.004
_refine_ls_R_factor_all 0.0453
_refine_ls_R_factor_gt 0.0299
_refine_ls_shift/su_max 0.050
_refine_ls_shift/su_mean 0.004
_refine_ls_structure_factor_coef Fsqd
_refine_ls_weighting_details 'calc w=1/[\s^2^(Fo^2^)+(0.0268P)^2^+0.0154P] where P=(Fo^2^+2Fc^2^)/3'
_refine_ls_weighting_scheme calc
_refine_ls_wR_factor_gt 0.0550
_refine_ls_wR_factor_ref 0.0597
_reflns_number_gt 14604
_reflns_number_total 17790
_reflns_threshold_expression >2sigma(I)
_cod_data_source_file ja3048046_si_002_3.cif
_cod_data_source_block pm083
_cod_database_code 4118422

loop_
_symmetry_equiv_pos_as_xyz
'x, y, z'

loop_
_atom_site_label
_atom_site_type_symbol
_atom_site_fract_x
_atom_site_fract_y
_atom_site_fract_z
_atom_site_U_iso_or_equiv
_atom_site_adp_type
_atom_site_occupancy
_atom_site_symmetry_multiplicity
_atom_site_calc_flag
_atom_site_refinement_flags
_atom_site_disorder_assembly
_atom_site_disorder_group
C1 C 0.1568(5) 0.6184(4) 0.4612(3) 0.0136(8) Uani 1 1 d U . .
C2 C 0.0856(4) 0.5213(3) 0.4865(2) 0.0111(6) Uani 1 1 d U . .
C3 C 0.1603(7) 0.4214(5) 0.4243(3) 0.0189(11) Uani 1 1 d U . .
H3A H 0.1122 0.3588 0.4386 0.023 Uiso 1 1 calc R . .
H3B H 0.1423 0.4562 0.3595 0.023 Uiso 1 1 calc R . .
C4 C 0.3298(4) 0.3649(3) 0.4379(3) 0.0231(8) Uani 1 1 d U . .
H4A H 0.3755 0.3003 0.3985 0.028 Uiso 1 1 calc R . .
H4B H 0.3482 0.3285 0.5024 0.028 Uiso 1 1 calc R . .
C5 C 0.4047(8) 0.4604(5) 0.4140(4) 0.0303(16) Uani 1 1 d U . .
H5A H 0.3940 0.4912 0.3481 0.036 Uiso 1 1 calc R . .
H5B H 0.5156 0.4236 0.4258 0.036 Uiso 1 1 calc R . .
C6 C 0.3315(7) 0.5650(6) 0.4701(4) 0.0245(13) Uani 1 1 d U . .
H6A H 0.3762 0.6285 0.4491 0.029 Uiso 1 1 calc R . .
H6B H 0.3551 0.5363 0.5352 0.029 Uiso 1 1 calc R . .
C7 C 0.1046(7) 0.8349(5) 0.4747(3) 0.0116(11) Uani 1 1 d U . .
H7A H 0.2146 0.8256 0.4711 0.014 Uiso 1 1 calc R . .
H7B H 0.0497 0.8986 0.5136 0.014 Uiso 1 1 calc R . .
C8 C 0.0419(7) 0.8734(5) 0.3794(3) 0.0106(10) Uani 1 1 d U . .
C9 C -0.1144(7) 0.8961(5) 0.3679(3) 0.0112(11) Uani 1 1 d U . .
C10 C -0.1739(7) 0.9411(5) 0.2790(3) 0.0096(10) Uani 1 1 d U . .
C11 C -0.0707(8) 0.9518(6) 0.2069(4) 0.0181(13) Uani 1 1 d U . .
H11 H -0.1090 0.9775 0.1471 0.022 Uiso 1 1 calc R . .
C12 C 0.0824(7) 0.9274(5) 0.2168(3) 0.0101(10) Uani 1 1 d U . .
C13 C 0.1410(8) 0.8864(5) 0.3051(3) 0.0160(11) Uani 1 1 d U . .
H13 H 0.2469 0.8679 0.3140 0.019 Uiso 1 1 calc R . .
C14 C -0.3495(8) 0.9877(6) 0.2647(3) 0.0153(13) Uani 1 1 d U . .
C15 C 0.1885(7) 0.9450(6) 0.1364(3) 0.0190(12) Uani 1 1 d U . .
H15A H 0.2928 0.9229 0.1575 0.029 Uiso 1 1 calc R . .
H15B H 0.1524 1.0296 0.1091 0.029 Uiso 1 1 calc R . .
H15C H 0.1889 0.8938 0.0906 0.029 Uiso 1 1 calc R . .
C16 C -0.3877(8) 1.0320(6) 0.1644(3) 0.0214(14) Uani 1 1 d U . .
H16A H -0.3454 1.0955 0.1416 0.032 Uiso 1 1 calc R . .
H16B H -0.4994 1.0640 0.1589 0.032 Uiso 1 1 calc R . .
H16C H -0.3429 0.9647 0.1283 0.032 Uiso 1 1 calc R . .
C17 C -0.4270(8) 1.0918(6) 0.3183(4) 0.0226(15) Uani 1 1 d U . .
H17A H -0.3822 1.1548 0.2992 0.034 Uiso 1 1 calc R . .
H17B H -0.4122 1.0641 0.3837 0.034 Uiso 1 1 calc R . .
H17C H -0.5370 1.1244 0.3069 0.034 Uiso 1 1 calc R . .
C18 C -0.4196(8) 0.8886(6) 0.2942(4) 0.0192(13) Uani 1 1 d U . .
H18A H -0.3981 0.8563 0.3583 0.029 Uiso 1 1 calc R . .
H18B H -0.3745 0.8238 0.2559 0.029 Uiso 1 1 calc R . .
H18C H -0.5309 0.9227 0.2871 0.029 Uiso 1 1 calc R . .
C19 C -0.1478(6) 0.6106(5) 0.3949(3) 0.0189(11) Uani 1 1 d U . .
H19A H -0.1043 0.6691 0.3614 0.028 Uiso 1 1 calc R . .
H19B H -0.2599 0.6477 0.3995 0.028 Uiso 1 1 calc R . .
H19C H -0.1198 0.5400 0.3623 0.028 Uiso 1 1 calc R . .
C20 C -0.1533(5) 0.4839(5) 0.5368(3) 0.0199(11) Uani 1 1 d U . .
H20A H -0.2655 0.5196 0.5370 0.030 Uiso 1 1 calc R . .
H20B H -0.1198 0.4614 0.5999 0.030 Uiso 1 1 calc R . .
H20C H -0.1191 0.4121 0.5053 0.030 Uiso 1 1 calc R . .
C21 C -0.4876(5) 0.9780(4) 0.8329(3) 0.0154(9) Uani 1 1 d U . .
C22 C -0.3920(4) 1.0087(3) 0.8971(2) 0.0164(7) Uani 1 1 d U . .
C23 C -0.4732(7) 1.1367(5) 0.9225(3) 0.0197(12) Uani 1 1 d U . .
H23A H -0.4820 1.1963 0.8672 0.024 Uiso 1 1 calc R . .
H23B H -0.4122 1.1531 0.9669 0.024 Uiso 1 1 calc R . .
C24 C -0.6349(4) 1.1489(4) 0.9650(3) 0.0248(8) Uani 1 1 d U . .
H24A H -0.6252 1.0930 1.0225 0.030 Uiso 1 1 calc R . .
H24B H -0.6875 1.2320 0.9800 0.030 Uiso 1 1 calc R . .
C25 C -0.7304(8) 1.1209(6) 0.8996(4) 0.0233(13) Uani 1 1 d U . .
H25A H -0.7469 1.1803 0.8438 0.028 Uiso 1 1 calc R . .
H25B H -0.8320 1.1264 0.9290 0.028 Uiso 1 1 calc R . .
C26 C -0.6478(7) 0.9945(5) 0.8741(3) 0.0179(12) Uani 1 1 d U . .
H26A H -0.6406 0.9352 0.9294 0.021 Uiso 1 1 calc R . .
H26B H -0.7087 0.9784 0.8296 0.021 Uiso 1 1 calc R . .
C27 C -0.4218(7) 0.7483(5) 0.8623(3) 0.0122(11) Uani 1 1 d U . .
H27A H -0.5325 0.7601 0.8705 0.015 Uiso 1 1 calc R . .
H27B H -0.3727 0.6778 0.8289 0.015 Uiso 1 1 calc R . .
C28 C -0.3551(8) 0.7194(5) 0.9549(3) 0.0133(11) Uani 1 1 d U . .
C29 C -0.1978(7) 0.6900(5) 0.9662(3) 0.0096(11) Uani 1 1 d U . .
C30 C -0.1353(8) 0.6450(5) 1.0548(3) 0.0138(12) Uani 1 1 d U . .
C31 C -0.2401(7) 0.6368(5) 1.1281(3) 0.0121(11) Uani 1 1 d U . .
H31 H -0.2009 0.6074 1.1874 0.014 Uiso 1 1 calc R . .
C32 C -0.3990(8) 0.6694(5) 1.1188(3) 0.0159(11) Uani 1 1 d U . .
C33 C -0.4507(7) 0.7061(5) 1.0316(3) 0.0136(11) Uani 1 1 d U . .
H33 H -0.5564 0.7234 1.0227 0.016 Uiso 1 1 calc R . .
C34 C 0.0365(7) 0.5946(5) 1.0673(3) 0.0134(12) Uani 1 1 d U . .
C35 C -0.5005(7) 0.6482(6) 1.2010(3) 0.0190(12) Uani 1 1 d U . .
H35A H -0.6071 0.6750 1.1828 0.029 Uiso 1 1 calc R . .
H35B H -0.4936 0.6937 1.2491 0.029 Uiso 1 1 calc R . .
H35C H -0.4663 0.5621 1.2242 0.029 Uiso 1 1 calc R . .
C36 C 0.0762(8) 0.5545(6) 1.1693(3) 0.0216(14) Uani 1 1 d U . .
H36A H 0.1879 0.5221 1.1743 0.032 Uiso 1 1 calc R . .
H36B H 0.0331 0.4921 1.1947 0.032 Uiso 1 1 calc R . .
H36C H 0.0325 0.6238 1.2034 0.032 Uiso 1 1 calc R . .
C37 C 0.1082(7) 0.4823(5) 1.0150(4) 0.0177(13) Uani 1 1 d U . .
H37A H 0.2192 0.4487 1.0230 0.026 Uiso 1 1 calc R . .
H37B H 0.0880 0.5064 0.9499 0.026 Uiso 1 1 calc R . .
H37C H 0.0623 0.4214 1.0395 0.026 Uiso 1 1 calc R . .
C38 C 0.1142(8) 0.6871(6) 1.0313(4) 0.0198(14) Uani 1 1 d U . .
H38A H 0.2247 0.6507 1.0407 0.030 Uiso 1 1 calc R . .
H38B H 0.0706 0.7575 1.0642 0.030 Uiso 1 1 calc R . .
H38C H 0.0968 0.7122 0.9658 0.030 Uiso 1 1 calc R . .
C39 C -0.2142(6) 1.0969(5) 0.7966(3) 0.0198(11) Uani 1 1 d U . .
H39A H -0.2812 1.1161 0.7450 0.030 Uiso 1 1 calc R . .
H39B H -0.1074 1.0788 0.7737 0.030 Uiso 1 1 calc R . .
H39C H -0.2441 1.1660 0.8310 0.030 Uiso 1 1 calc R . .
C40 C -0.1265(6) 0.9647(5) 0.9336(3) 0.0166(11) Uani 1 1 d U . .
H40A H -0.1345 0.8947 0.9748 0.025 Uiso 1 1 calc R . .
H40B H -0.1566 1.0345 0.9672 0.025 Uiso 1 1 calc R . .
H40C H -0.0204 0.9472 0.9098 0.025 Uiso 1 1 calc R . .
C41 C -0.3110(8) 1.0202(5) 0.5962(3) 0.0149(13) Uani 1 1 d U . .
H41A H -0.3802 1.0594 0.6458 0.018 Uiso 1 1 calc R . .
H41B H -0.3748 1.0074 0.5517 0.018 Uiso 1 1 calc R . .
C42 C -0.2274(8) 1.1021(5) 0.5491(4) 0.0208(14) Uani 1 1 d U . .
H42A H -0.3023 1.1792 0.5244 0.031 Uiso 1 1 calc R . .
H42B H -0.1604 1.0641 0.4992 0.031 Uiso 1 1 calc R . .
H42C H -0.1654 1.1158 0.5933 0.031 Uiso 1 1 calc R . .
C43 C -0.0096(8) 0.5576(5) 0.7330(3) 0.0157(14) Uani 1 1 d U . .
H43A H 0.0635 0.5692 0.7719 0.019 Uiso 1 1 calc R . .
H43B H 0.0504 0.5168 0.6813 0.019 Uiso 1 1 calc R . .
C44 C -0.0865(8) 0.4763(6) 0.7884(4) 0.0248(15) Uani 1 1 d U . .
H44A H -0.0083 0.3994 0.8104 0.037 Uiso 1 1 calc R . .
H44B H -0.1567 0.4618 0.7500 0.037 Uiso 1 1 calc R . .
H44C H -0.1443 0.5148 0.8407 0.037 Uiso 1 1 calc R . .
C46 C 0.7287(10) 0.3920(7) 0.0531(5) 0.0353(17) Uani 1 1 d U . .
H46A H 0.7103 0.4570 0.0008 0.042 Uiso 1 1 calc R . .
H46B H 0.7711 0.4165 0.1026 0.042 Uiso 1 1 calc R . .
C47 C 0.2320(10) 0.0784(8) 0.5916(5) 0.047(2) Uani 1 1 d U . .
H47A H 0.1980 0.0114 0.6206 0.057 Uiso 1 1 calc R . .
H47B H 0.3438 0.0531 0.5995 0.057 Uiso 1 1 calc R . .
C48 C 0.9474(9) 0.1988(7) 0.2817(6) 0.0383(18) Uani 1 1 d U . .
H48A H 0.9087 0.1713 0.2323 0.046 Uiso 1 1 calc R . .
H48B H 0.9645 0.1357 0.3352 0.046 Uiso 1 1 calc R . .
N1 N 0.0873(6) 0.7202(5) 0.5173(3) 0.0130(11) Uani 1 1 d U . .
N2 N -0.0859(6) 0.5726(4) 0.4889(3) 0.0147(9) Uani 1 1 d U . .
N3 N -0.4045(6) 0.8586(4) 0.8033(3) 0.0107(10) Uani 1 1 d U . .
H3 H -0.4445 0.8610 0.7475 0.013 Uiso 1 1 calc R . .
N4 N -0.2289(6) 0.9912(4) 0.8571(3) 0.0109(8) Uani 1 1 d U . .
O1 O -0.2084(5) 0.8783(4) 0.4377(2) 0.0128(9) Uani 1 1 d U . .
O2 O -0.1042(5) 0.6998(4) 0.8933(2) 0.0113(9) Uani 1 1 d U . .
O3 O -0.2057(5) 0.9058(3) 0.6338(2) 0.0107(9) Uani 1 1 d U . .
O4 O -0.1121(5) 0.6727(4) 0.6976(2) 0.0144(9) Uani 1 1 d U . .
In1 In -0.16401(3) 0.75413(3) 0.557294(18) 0.00950(9) Uani 1 1 d U . .
In2 In -0.15148(3) 0.82327(3) 0.773521(18) 0.00979(9) Uani 1 1 d U . .
I1 I -0.47151(3) 0.76813(2) 0.580375(16) 0.01567(9) Uani 1 1 d U . .
I2 I 0.15363(3) 0.81207(2) 0.744049(16) 0.01626(9) Uani 1 1 d U . .
C45 C 0.472(7) 0.500(5) 0.744(5) 0.053(5) Uani 0.476(5) 1 d PU A 1
H45A H 0.5703 0.5063 0.7164 0.064 Uiso 0.476(5) 1 calc PR A 1
H45B H 0.3892 0.5781 0.7276 0.064 Uiso 0.476(5) 1 calc PR A 1
Cl1 Cl 0.4294(7) 0.3699(3) 0.6968(2) 0.0764(19) Uani 0.476(5) 1 d PU A 1
Cl2 Cl 0.4825(6) 0.4652(5) 0.8622(4) 0.0296(10) Uani 0.476(5) 1 d PU A 1
Cl3 Cl 0.8628(3) 0.25922(18) 0.01902(14) 0.0402(4) Uani 1 1 d U . .
Cl4 Cl 0.5533(3) 0.3739(2) 0.09215(14) 0.0418(5) Uani 1 1 d U . .
Cl5 Cl 0.1988(3) 0.10275(19) 0.47531(12) 0.0443(5) Uani 1 1 d U . .
Cl6 Cl 0.1392(3) 0.2033(2) 0.64787(13) 0.0581(7) Uani 1 1 d U . .
Cl7 Cl 0.8087(3) 0.33274(18) 0.31173(14) 0.0422(5) Uani 1 1 d U . .
Cl8 Cl 1.1231(3) 0.21808(18) 0.24452(13) 0.0374(4) Uani 1 1 d U . .
C45B C 0.455(6) 0.493(5) 0.740(4) 0.053(5) Uani 0.524(5) 1 d PU A 2
H45C H 0.3444 0.5124 0.7295 0.064 Uiso 0.524(5) 1 calc PR A 2
H45D H 0.4819 0.5648 0.7164 0.064 Uiso 0.524(5) 1 calc PR A 2
Cl1B Cl 0.5613(4) 0.3766(3) 0.6820(2) 0.0321(8) Uani 0.524(5) 1 d PU A 2
Cl2B Cl 0.4857(10) 0.4558(7) 0.8549(5) 0.112(3) Uani 0.524(5) 1 d PU A 2
H1N H 0.119(5) 0.714(4) 0.560(3) 0.011(11) Uiso 1 1 d . . .
H1 H 0.138(5) 0.652(4) 0.406(3) 0.018(10) Uiso 1 1 d . . .
H2 H 0.112(4) 0.484(3) 0.552(3) 0.016(10) Uiso 1 1 d . . .
H21 H -0.503(4) 1.047(3) 0.768(2) 0.012(9) Uiso 1 1 d . . .
H22 H -0.381(4) 0.940(3) 0.953(2) 0.007(9) Uiso 1 1 d . . .

loop_
_atom_site_aniso_label
_atom_site_aniso_U_11
_atom_site_aniso_U_22
_atom_site_aniso_U_33
_atom_site_aniso_U_23
_atom_site_aniso_U_13
_atom_site_aniso_U_12
C1 0.0155(19) 0.0128(19) 0.0084(18) -0.0014(16) 0.0017(16) -0.0005(15)
C2 0.0112(15) 0.0106(16) 0.0096(15) -0.0030(12) 0.0011(12) -0.0015(13)
C3 0.025(3) 0.012(2) 0.016(2) -0.0084(17) 0.0037(17) -0.0007(19)
C4 0.0225(19) 0.0098(17) 0.030(2) -0.0038(15) 0.0083(15) 0.0011(15)
C5 0.020(3) 0.014(3) 0.047(3) -0.012(2) 0.013(3) 0.005(2)
C6 0.014(3) 0.025(3) 0.034(3) -0.005(2) 0.003(2) -0.006(2)
C7 0.010(3) 0.016(3) 0.0079(18) 0.0031(17) -0.0062(17) -0.005(2)
C8 0.007(2) 0.012(2) 0.014(2) -0.0010(16) -0.0001(16) -0.0041(18)
C9 0.016(3) 0.008(2) 0.0080(19) 0.0010(17) -0.0018(18) -0.002(2)
C10 0.008(2) 0.012(2) 0.010(2) -0.0031(17) 0.0047(17) -0.005(2)
C11 0.026(3) 0.018(3) 0.009(2) -0.0005(18) 0.000(2) -0.007(2)
C12 0.010(2) 0.009(2) 0.0105(18) -0.0012(15) 0.0044(15) -0.0033(17)
C13 0.013(2) 0.020(3) 0.016(2) -0.0009(18) 0.0006(17) -0.008(2)
C14 0.017(3) 0.021(3) 0.009(2) 0.005(2) -0.004(2) -0.009(3)
C15 0.020(3) 0.023(3) 0.0099(19) -0.0003(18) 0.0014(18) -0.004(2)
C16 0.016(3) 0.035(4) 0.012(2) 0.001(2) -0.006(2) -0.007(3)
C17 0.025(4) 0.021(3) 0.023(3) -0.001(2) -0.002(2) -0.011(3)
C18 0.016(3) 0.025(4) 0.018(2) -0.001(2) -0.003(2) -0.009(3)
C19 0.023(3) 0.017(2) 0.017(2) -0.0048(16) -0.0045(17) -0.0051(19)
C20 0.025(3) 0.015(2) 0.020(2) 0.0020(15) 0.0014(18) -0.010(2)
C21 0.0132(18) 0.015(2) 0.017(2) -0.0058(17) -0.0029(17) -0.0027(15)
C22 0.0177(18) 0.0183(19) 0.0125(16) -0.0033(14) 0.0035(13) -0.0056(15)
C23 0.020(2) 0.018(2) 0.019(2) -0.0052(18) -0.0047(17) -0.0013(19)
C24 0.022(2) 0.024(2) 0.0236(19) -0.0085(16) 0.0031(15) -0.0013(17)
C25 0.016(3) 0.032(3) 0.020(2) 0.001(2) -0.0032(19) -0.007(2)
C26 0.011(2) 0.022(3) 0.0154(19) -0.0068(17) 0.0012(16) 0.0019(19)
C27 0.012(3) 0.012(3) 0.013(2) -0.0046(18) 0.0040(18) -0.005(2)
C28 0.019(3) 0.013(2) 0.0089(19) -0.0012(16) -0.0003(17) -0.007(2)
C29 0.010(3) 0.012(2) 0.0090(19) -0.0053(17) 0.0047(17) -0.007(2)
C30 0.019(3) 0.012(3) 0.009(2) 0.0015(18) -0.0054(19) -0.004(2)
C31 0.011(2) 0.017(3) 0.0072(19) -0.0006(17) -0.0007(17) -0.005(2)
C32 0.021(3) 0.010(2) 0.014(2) -0.0044(16) 0.0060(18) -0.0032(19)
C33 0.011(2) 0.016(2) 0.014(2) -0.0021(17) 0.0022(17) -0.0045(19)
C34 0.013(3) 0.016(3) 0.010(2) -0.003(2) 0.002(2) -0.003(2)
C35 0.019(3) 0.028(3) 0.013(2) -0.0041(18) 0.0086(18) -0.013(2)
C36 0.027(4) 0.028(3) 0.008(2) 0.002(2) -0.004(2) -0.008(3)
C37 0.009(3) 0.019(3) 0.017(2) -0.003(2) -0.005(2) 0.006(2)
C38 0.022(3) 0.024(3) 0.018(3) 0.002(2) -0.005(2) -0.014(3)
C39 0.029(3) 0.015(2) 0.0172(19) -0.0052(15) 0.0026(18) -0.010(2)
C40 0.021(3) 0.021(2) 0.0104(18) -0.0052(15) -0.0053(15) -0.0074(19)
C41 0.020(4) 0.012(3) 0.012(2) 0.002(2) 0.000(2) -0.005(3)
C42 0.034(4) 0.009(3) 0.013(2) 0.0007(18) 0.003(2) -0.002(3)
C43 0.020(4) 0.012(3) 0.009(2) -0.003(2) 0.000(2) 0.002(3)
C44 0.033(4) 0.024(3) 0.020(2) 0.001(2) -0.007(2) -0.012(3)
C46 0.040(4) 0.026(3) 0.041(3) -0.013(3) 0.005(3) -0.010(3)
C47 0.042(4) 0.056(5) 0.038(4) 0.006(3) 0.002(3) -0.016(4)
C48 0.022(4) 0.023(3) 0.073(5) -0.009(3) 0.005(3) -0.013(3)
N1 0.010(3) 0.018(3) 0.0078(18) 0.0031(16) -0.0010(16) -0.004(2)
N2 0.017(2) 0.016(2) 0.0106(16) -0.0009(14) -0.0028(14) -0.0049(16)
N3 0.016(3) 0.008(2) 0.0093(18) -0.0038(15) -0.0040(17) -0.002(2)
N4 0.0119(18) 0.0121(18) 0.0098(16) -0.0026(13) -0.0010(13) -0.0048(15)
O1 0.012(2) 0.019(2) 0.0052(15) -0.0005(15) 0.0027(14) -0.0049(19)
O2 0.012(2) 0.014(2) 0.0073(16) 0.0012(14) -0.0007(14) -0.0047(18)
O3 0.012(2) 0.006(2) 0.0090(16) 0.0003(14) -0.0019(14) 0.0029(17)
O4 0.019(3) 0.014(2) 0.0096(16) 0.0002(15) -0.0017(15) -0.0061(19)
In1 0.0106(2) 0.0110(2) 0.00669(15) -0.00148(14) 0.00029(14) -0.00356(18)
In2 0.0103(2) 0.0120(2) 0.00693(15) -0.00117(14) 0.00046(14) -0.00387(18)
I1 0.0110(2) 0.0223(2) 0.01454(16) -0.00283(15) 0.00072(14) -0.00701(18)
I2 0.0122(2) 0.0244(2) 0.01438(16) -0.00332(15) 0.00133(15) -0.00918(19)
C45 0.073(10) 0.018(6) 0.041(5) 0.007(4) -0.005(7) 0.014(6)
Cl1 0.118(4) 0.0432(19) 0.0440(18) 0.0020(14) -0.045(2) 0.009(2)
Cl2 0.047(2) 0.021(2) 0.0216(17) -0.0037(15) 0.0169(16) -0.0167(18)
Cl3 0.0349(10) 0.0259(8) 0.0615(10) -0.0185(7) 0.0052(8) -0.0091(7)
Cl4 0.0361(10) 0.0370(9) 0.0543(10) -0.0101(7) 0.0095(8) -0.0160(8)
Cl5 0.0678(15) 0.0331(10) 0.0361(9) -0.0018(7) -0.0004(9) -0.0241(10)
Cl6 0.095(2) 0.0372(12) 0.0317(9) 0.0000(8) -0.0110(10) -0.0106(12)
Cl7 0.0348(10) 0.0287(9) 0.0640(11) -0.0232(8) 0.0068(8) -0.0073(7)
Cl8 0.0340(10) 0.0333(9) 0.0472(8) -0.0074(7) 0.0063(7) -0.0154(7)
C45B 0.073(10) 0.018(6) 0.041(5) 0.007(4) -0.005(7) 0.014(6)
Cl1B 0.0337(15) 0.0206(16) 0.0310(14) 0.0013(11) -0.0012(11) 0.0022(12)
Cl2B 0.220(7) 0.069(4) 0.059(4) 0.002(3) -0.029(4) -0.064(4)

loop_
_atom_type_symbol
_atom_type_description
_atom_type_scat_dispersion_real
_atom_type_scat_dispersion_imag
_atom_type_scat_source
C C 0.0033 0.0016 'International Tables Vol C Tables 4.2.6.8 and 6.1.1.4'
H H 0.0000 0.0000 'International Tables Vol C Tables 4.2.6.8 and 6.1.1.4'
N N 0.0061 0.0033 'International Tables Vol C Tables 4.2.6.8 and 6.1.1.4'
O O 0.0106 0.0060 'International Tables Vol C Tables 4.2.6.8 and 6.1.1.4'
In In -0.7276 1.3100 'International Tables Vol C Tables 4.2.6.8 and 6.1.1.4'
I I -0.4742 1.8119 'International Tables Vol C Tables 4.2.6.8 and 6.1.1.4'
Cl Cl 0.1484 0.1585 'International Tables Vol C Tables 4.2.6.8 and 6.1.1.4'

loop_
_geom_angle_atom_site_label_1
_geom_angle_atom_site_label_2
_geom_angle_atom_site_label_3
_geom_angle
N1 C1 C2 111.8(3)
N1 C1 C6 110.7(4)
C2 C1 C6 110.7(4)
N1 C1 H1 104(3)
C2 C1 H1 112(3)
C6 C1 H1 108(3)
N2 C2 C1 112.0(3)
N2 C2 C3 115.8(4)
C1 C2 C3 108.7(3)
N2 C2 H2 104(2)
C1 C2 H2 108(2)
C3 C2 H2 108(2)
C4 C3 C2 110.7(4)
C4 C3 H3A 109.5
C2 C3 H3A 109.5
C4 C3 H3B 109.5
C2 C3 H3B 109.5
H3A C3 H3B 108.1
C3 C4 C5 109.6(4)
C3 C4 H4A 109.7
C5 C4 H4A 109.7
C3 C4 H4B 109.7
C5 C4 H4B 109.7
H4A C4 H4B 108.2
C4 C5 C6 111.3(5)
C4 C5 H5A 109.4
C6 C5 H5A 109.4
C4 C5 H5B 109.4
C6 C5 H5B 109.4
H5A C5 H5B 108.0
C5 C6 C1 111.7(5)
C5 C6 H6A 109.3
C1 C6 H6A 109.3
C5 C6 H6B 109.3
C1 C6 H6B 109.3
H6A C6 H6B 107.9
N1 C7 C8 112.1(5)
N1 C7 H7A 109.2
C8 C7 H7A 109.2
N1 C7 H7B 109.2
C8 C7 H7B 109.2
H7A C7 H7B 107.9
C13 C8 C9 121.5(5)
C13 C8 C7 119.1(5)
C9 C8 C7 119.4(5)
O1 C9 C8 122.0(4)
O1 C9 C10 119.4(5)
C8 C9 C10 118.6(5)
C11 C10 C9 117.7(6)
C11 C10 C14 121.1(5)
C9 C10 C14 121.0(5)
C12 C11 C10 124.1(5)
C12 C11 H11 117.9
C10 C11 H11 118.0
C11 C12 C13 118.3(5)
C11 C12 C15 121.9(5)
C13 C12 C15 119.8(5)
C8 C13 C12 119.5(6)
C8 C13 H13 120.2
C12 C13 H13 120.2
C17 C14 C16 107.8(5)
C17 C14 C18 109.8(5)
C16 C14 C18 105.8(5)
C17 C14 C10 109.1(5)
C16 C14 C10 112.2(5)
C18 C14 C10 112.1(5)
C12 C15 H15A 109.5
C12 C15 H15B 109.5
H15A C15 H15B 109.5
C12 C15 H15C 109.5
H15A C15 H15C 109.5
H15B C15 H15C 109.5
C14 C16 H16A 109.5
C14 C16 H16B 109.5
H16A C16 H16B 109.5
C14 C16 H16C 109.5
H16A C16 H16C 109.5
H16B C16 H16C 109.5
C14 C17 H17A 109.5
C14 C17 H17B 109.5
H17A C17 H17B 109.5
C14 C17 H17C 109.5
H17A C17 H17C 109.5
H17B C17 H17C 109.5
C14 C18 H18A 109.5
C14 C18 H18B 109.5
H18A C18 H18B 109.5
C14 C18 H18C 109.5
H18A C18 H18C 109.5
H18B C18 H18C 109.5
N2 C19 H19A 109.5
N2 C19 H19B 109.5
H19A C19 H19B 109.5
N2 C19 H19C 109.5
H19A C19 H19C 109.5
H19B C19 H19C 109.5
N2 C20 H20A 109.5
N2 C20 H20B 109.5
H20A C20 H20B 109.5
N2 C20 H20C 109.5
H20A C20 H20C 109.5
H20B C20 H20C 109.5
N3 C21 C26 114.7(4)
N3 C21 C22 110.9(4)
C26 C21 C22 111.0(3)
N3 C21 H21 106.1(17)
C26 C21 H21 106.1(18)
C22 C21 H21 107.6(19)
C21 C22 N4 111.8(3)
C21 C22 C23 111.0(3)
N4 C22 C23 111.6(4)
C21 C22 H22 102(2)
N4 C22 H22 106.3(19)
C23 C22 H22 113.8(18)
C22 C23 C24 109.7(4)
C22 C23 H23A 109.7
C24 C23 H23A 109.7
C22 C23 H23B 109.7
C24 C23 H23B 109.7
H23A C23 H23B 108.2
C25 C24 C23 111.1(4)
C25 C24 H24A 109.4
C23 C24 H24A 109.4
C25 C24 H24B 109.4
C23 C24 H24B 109.4
H24A C24 H24B 108.0
C24 C25 C26 109.7(5)
C24 C25 H25A 109.7
C26 C25 H25A 109.7
C24 C25 H25B 109.7
C26 C25 H25B 109.7
H25A C25 H25B 108.2
C21 C26 C25 112.4(5)
C21 C26 H26A 109.1
C25 C26 H26A 109.1
C21 C26 H26B 109.1
C25 C26 H26B 109.1
H26A C26 H26B 107.9
C28 C27 N3 115.8(5)
C28 C27 H27A 108.3
N3 C27 H27A 108.3
C28 C27 H27B 108.3
N3 C27 H27B 108.3
H27A C27 H27B 107.4
C29 C28 C33 119.2(5)
C29 C28 C27 122.1(5)
C33 C28 C27 118.1(6)
O2 C29 C28 120.0(5)
O2 C29 C30 119.7(5)
C28 C29 C30 120.2(5)
C31 C30 C29 116.7(6)
C31 C30 C34 121.4(5)
C29 C30 C34 121.5(5)
C32 C31 C30 124.1(5)
C32 C31 H31 118.0
C30 C31 H31 118.0
C33 C32 C31 116.4(5)
C33 C32 C35 123.2(6)
C31 C32 C35 119.9(5)
C32 C33 C28 123.2(6)
C32 C33 H33 118.4
C28 C33 H33 118.4
C30 C34 C38 112.3(5)
C30 C34 C36 112.1(5)
C38 C34 C36 106.4(5)
C30 C34 C37 108.8(5)
C38 C34 C37 109.0(5)
C36 C34 C37 108.1(5)
C32 C35 H35A 109.5
C32 C35 H35B 109.5
H35A C35 H35B 109.5
C32 C35 H35C 109.5
H35A C35 H35C 109.5
H35B C35 H35C 109.5
C34 C36 H36A 109.5
C34 C36 H36B 109.5
H36A C36 H36B 109.5
C34 C36 H36C 109.5
H36A C36 H36C 109.5
H36B C36 H36C 109.5
C34 C37 H37A 109.5
C34 C37 H37B 109.5
H37A C37 H37B 109.5
C34 C37 H37C 109.5
H37A C37 H37C 109.5
H37B C37 H37C 109.5
C34 C38 H38A 109.5
C34 C38 H38B 109.5
H38A C38 H38B 109.5
C34 C38 H38C 109.5
H38A C38 H38C 109.5
H38B C38 H38C 109.5
N4 C39 H39A 109.5
N4 C39 H39B 109.5
H39A C39 H39B 109.5
N4 C39 H39C 109.5
H39A C39 H39C 109.5
H39B C39 H39C 109.5
N4 C40 H40A 109.5
N4 C40 H40B 109.5
H40A C40 H40B 109.5
N4 C40 H40C 109.5
H40A C40 H40C 109.5
H40B C40 H40C 109.5
O3 C41 C42 111.5(5)
O3 C41 H41A 109.3
C42 C41 H41A 109.3
O3 C41 H41B 109.3
C42 C41 H41B 109.3
H41A C41 H41B 108.0
C41 C42 H42A 109.5
C41 C42 H42B 109.5
H42A C42 H42B 109.5
C41 C42 H42C 109.5
H42A C42 H42C 109.5
H42B C42 H42C 109.5
O4 C43 C44 114.6(6)
O4 C43 H43A 108.6
C44 C43 H43A 108.6
O4 C43 H43B 108.6
C44 C43 H43B 108.6
H43A C43 H43B 107.6
C43 C44 H44A 109.5
C43 C44 H44B 109.5
H44A C44 H44B 109.5
C43 C44 H44C 109.5
H44A C44 H44C 109.5
H44B C44 H44C 109.5
Cl3 C46 Cl4 111.9(4)
Cl3 C46 H46A 109.2
Cl4 C46 H46A 109.2
Cl3 C46 H46B 109.2
Cl4 C46 H46B 109.2
H46A C46 H46B 107.9
Cl6 C47 Cl5 114.0(5)
Cl6 C47 H47A 108.7
Cl5 C47 H47A 108.7
Cl6 C47 H47B 108.7
Cl5 C47 H47B 108.7
H47A C47 H47B 107.6
Cl7 C48 Cl8 111.9(4)
Cl7 C48 H48A 109.2
Cl8 C48 H48A 109.2
Cl7 C48 H48B 109.2
Cl8 C48 H48B 109.2
H48A C48 H48B 107.9
C7 N1 C1 114.1(4)
C7 N1 In1 108.9(4)
C1 N1 In1 113.3(3)
C7 N1 H1N 100(3)
C1 N1 H1N 117(3)
In1 N1 H1N 102(3)
C20 N2 C2 111.2(4)
C20 N2 C19 107.8(4)
C2 N2 C19 112.1(4)
C20 N2 In1 112.9(3)
C2 N2 In1 107.9(3)
C19 N2 In1 104.8(3)
C21 N3 C27 118.4(4)
C21 N3 In2 113.1(3)
C27 N3 In2 108.1(3)
C21 N3 H3 105.4
C27 N3 H3 105.4
In2 N3 H3 105.4
C40 N4 C39 108.0(4)
C40 N4 C22 108.1(3)
C39 N4 C22 114.2(4)
C40 N4 In2 109.4(3)
C39 N4 In2 109.1(3)
C22 N4 In2 107.9(3)
C9 O1 In1 130.5(4)
C29 O2 In2 128.9(4)
C41 O3 In2 132.5(3)
C41 O3 In1 116.8(3)
In2 O3 In1 104.58(15)
C43 O4 In2 118.3(3)
C43 O4 In1 130.7(3)
In2 O4 In1 104.96(17)
O1 In1 O4 162.29(15)
O1 In1 O3 87.89(14)
O4 In1 O3 75.07(11)
O1 In1 N1 85.27(16)
O4 In1 N1 92.39(16)
O3 In1 N1 98.38(17)
O1 In1 N2 98.69(14)
O4 In1 N2 97.80(14)
O3 In1 N2 171.12(15)
N1 In1 N2 76.36(18)
O1 In1 I1 92.23(12)
O4 In1 I1 93.22(12)
O3 In1 I1 92.35(11)
N1 In1 I1 168.87(12)
N2 In1 I1 93.35(13)
O2 In2 O4 88.28(14)
O2 In2 O3 163.08(14)
O4 In2 O3 75.38(11)
O2 In2 N3 89.10(16)
O4 In2 N3 95.78(16)
O3 In2 N3 88.24(15)
O2 In2 N4 92.31(14)
O4 In2 N4 172.58(17)
O3 In2 N4 103.33(14)
N3 In2 N4 76.84(16)
O2 In2 I2 93.25(12)
O4 In2 I2 92.14(12)
O3 In2 I2 91.74(11)
N3 In2 I2 171.81(11)
N4 In2 I2 95.22(12)
Cl2 C45 Cl1 108(3)
Cl2 C45 H45A 110.2
Cl1 C45 H45A 110.2
Cl2 C45 H45B 110.2
Cl1 C45 H45B 110.2
H45A C45 H45B 108.5
Cl1B C45B Cl2B 111(3)
Cl1B C45B H45C 109.5
Cl2B C45B H45C 109.5
Cl1B C45B H45D 109.5
Cl2B C45B H45D 109.5
H45C C45B H45D 108.1

loop_
_geom_bond_atom_site_label_1
_geom_bond_atom_site_label_2
_geom_bond_distance
C1 N1 1.499(6)
C1 C2 1.519(6)
C1 C6 1.534(8)
C1 H1 0.86(4)
C2 N2 1.495(6)
C2 C3 1.547(6)
C2 H2 1.02(4)
C3 C4 1.501(7)
C3 H3A 0.9900
C3 H3B 0.9900
C4 C5 1.524(8)
C4 H4A 0.9900
C4 H4B 0.9900
C5 C6 1.527(9)
C5 H5A 0.9900
C5 H5B 0.9900
C6 H6A 0.9900
C6 H6B 0.9900
C7 N1 1.479(7)
C7 C8 1.520(7)
C7 H7A 0.9900
C7 H7B 0.9900
C8 C13 1.397(8)
C8 C9 1.406(8)
C9 O1 1.336(7)
C9 C10 1.427(7)
C10 C11 1.393(8)
C10 C14 1.555(9)
C11 C12 1.370(9)
C11 H11 0.9500
C12 C13 1.412(7)
C12 C15 1.517(8)
C13 H13 0.9500
C14 C17 1.505(9)
C14 C16 1.530(7)
C14 C18 1.539(9)
C15 H15A 0.9800
C15 H15B 0.9800
C15 H15C 0.9800
C16 H16A 0.9800
C16 H16B 0.9800
C16 H16C 0.9800
C17 H17A 0.9800
C17 H17B 0.9800
C17 H17C 0.9800
C18 H18A 0.9800
C18 H18B 0.9800
C18 H18C 0.9800
C19 N2 1.498(6)
C19 H19A 0.9800
C19 H19B 0.9800
C19 H19C 0.9800
C20 N2 1.479(7)
C20 H20A 0.9800
C20 H20B 0.9800
C20 H20C 0.9800
C21 N3 1.477(6)
C21 C26 1.519(8)
C21 C22 1.526(5)
C21 H21 1.15(4)
C22 N4 1.535(6)
C22 C23 1.538(6)
C22 H22 1.06(3)
C23 C24 1.546(7)
C23 H23A 0.9900
C23 H23B 0.9900
C24 C25 1.522(7)
C24 H24A 0.9900
C24 H24B 0.9900
C25 C26 1.523(9)
C25 H25A 0.9900
C25 H25B 0.9900
C26 H26A 0.9900
C26 H26B 0.9900
C27 C28 1.497(7)
C27 N3 1.519(7)
C27 H27A 0.9900
C27 H27B 0.9900
C28 C29 1.401(9)
C28 C33 1.405(8)
C29 O2 1.343(6)
C29 C30 1.433(7)
C30 C31 1.410(8)
C30 C34 1.516(9)
C31 C32 1.406(9)
C31 H31 0.9500
C32 C33 1.373(7)
C32 C35 1.520(8)
C33 H33 0.9500
C34 C38 1.536(9)
C34 C36 1.551(7)
C34 C37 1.562(8)
C35 H35A 0.9800
C35 H35B 0.9800
C35 H35C 0.9800
C36 H36A 0.9800
C36 H36B 0.9800
C36 H36C 0.9800
C37 H37A 0.9800
C37 H37B 0.9800
C37 H37C 0.9800
C38 H38A 0.9800
C38 H38B 0.9800
C38 H38C 0.9800
C39 N4 1.477(6)
C39 H39A 0.9800
C39 H39B 0.9800
C39 H39C 0.9800
C40 N4 1.473(6)
C40 H40A 0.9800
C40 H40B 0.9800
C40 H40C 0.9800
C41 O3 1.435(7)
C41 C42 1.514(8)
C41 H41A 0.9900
C41 H41B 0.9900
C42 H42A 0.9800
C42 H42B 0.9800
C42 H42C 0.9800
C43 O4 1.422(7)
C43 C44 1.511(9)
C43 H43A 0.9900
C43 H43B 0.9900
C44 H44A 0.9800
C44 H44B 0.9800
C44 H44C 0.9800
C46 Cl3 1.750(8)
C46 Cl4 1.761(9)
C46 H46A 0.9900
C46 H46B 0.9900
C47 Cl6 1.735(9)
C47 Cl5 1.740(7)
C47 H47A 0.9900
C47 H47B 0.9900
C48 Cl7 1.756(8)
C48 Cl8 1.763(8)
C48 H48A 0.9900
C48 H48B 0.9900
N1 In1 2.270(5)
N1 H1N 0.70(4)
N2 In1 2.387(5)
N3 In2 2.259(5)
N3 H3 0.9300
N4 In2 2.379(4)
O1 In1 2.101(4)
O2 In2 2.100(4)
O3 In2 2.174(3)
O3 In1 2.187(4)
O4 In2 2.174(4)
O4 In1 2.176(3)
In1 I1 2.8052(5)
In2 I2 2.7980(5)
C45 Cl2 1.75(7)
C45 Cl1 1.97(6)
C45 H45A 0.9900
C45 H45B 0.9900
C45B Cl1B 1.70(5)
C45B Cl2B 1.72(7)
C45B H45C 0.9900
C45B H45D 0.9900

loop_
_geom_torsion_atom_site_label_1
_geom_torsion_atom_site_label_2
_geom_torsion_atom_site_label_3
_geom_torsion_atom_site_label_4
_geom_torsion
N1 C1 C2 N2 49.5(4)
C6 C1 C2 N2 173.5(4)
N1 C1 C2 C3 178.7(4)
C6 C1 C2 C3 -57.4(5)
N2 C2 C3 C4 -171.8(4)
C1 C2 C3 C4 61.2(5)
C2 C3 C4 C5 -60.3(5)
C3 C4 C5 C6 56.5(6)
C4 C5 C6 C1 -53.9(7)
N1 C1 C6 C5 179.5(5)
C2 C1 C6 C5 55.0(6)
N1 C7 C8 C13 -119.6(6)
N1 C7 C8 C9 61.0(7)
C13 C8 C9 O1 176.7(5)
C7 C8 C9 O1 -3.8(9)
C13 C8 C9 C10 -4.2(9)
C7 C8 C9 C10 175.2(5)
O1 C9 C10 C11 -176.3(5)
C8 C9 C10 C11 4.6(8)
O1 C9 C10 C14 9.3(8)
C8 C9 C10 C14 -169.8(5)
C9 C10 C11 C12 -3.3(9)
C14 C10 C11 C12 171.1(6)
C10 C11 C12 C13 1.4(9)
C10 C11 C12 C15 -177.7(5)
C9 C8 C13 C12 2.3(9)
C7 C8 C13 C12 -177.2(5)
C11 C12 C13 C8 -0.8(9)
C15 C12 C13 C8 178.4(5)
C11 C10 C14 C17 -113.7(6)
C9 C10 C14 C17 60.5(7)
C11 C10 C14 C16 5.6(8)
C9 C10 C14 C16 179.8(6)
C11 C10 C14 C18 124.5(6)
C9 C10 C14 C18 -61.3(7)
N3 C21 C22 N4 50.6(5)
C26 C21 C22 N4 179.3(4)
N3 C21 C22 C23 176.0(4)
C26 C21 C22 C23 -55.3(5)
C21 C22 C23 C24 56.2(5)
N4 C22 C23 C24 -178.3(3)
C22 C23 C24 C25 -57.8(5)
C23 C24 C25 C26 57.4(6)
N3 C21 C26 C25 -177.6(4)
C22 C21 C26 C25 55.7(5)
C24 C25 C26 C21 -56.5(6)
N3 C27 C28 C29 -62.4(8)
N3 C27 C28 C33 126.2(6)
C33 C28 C29 O2 178.6(5)
C27 C28 C29 O2 7.3(9)
C33 C28 C29 C30 1.1(9)
C27 C28 C29 C30 -170.3(5)
O2 C29 C30 C31 -179.8(5)
C28 C29 C30 C31 -2.2(8)
O2 C29 C30 C34 -7.1(9)
C28 C29 C30 C34 170.5(6)
C29 C30 C31 C32 0.2(9)
C34 C30 C31 C32 -172.6(6)
C30 C31 C32 C33 3.0(9)
C30 C31 C32 C35 175.4(5)
C31 C32 C33 C28 -4.3(9)
C35 C32 C33 C28 -176.4(5)
C29 C28 C33 C32 2.4(9)
C27 C28 C33 C32 174.1(6)
C31 C30 C34 C38 -128.7(6)
C29 C30 C34 C38 58.9(7)
C31 C30 C34 C36 -9.0(8)
C29 C30 C34 C36 178.6(6)
C31 C30 C34 C37 110.5(6)
C29 C30 C34 C37 -61.9(7)
C8 C7 N1 C1 54.9(6)
C8 C7 N1 In1 -72.8(5)
C2 C1 N1 C7 -157.5(4)
C6 C1 N1 C7 78.5(5)
C2 C1 N1 In1 -32.1(4)
C6 C1 N1 In1 -156.1(3)
C1 C2 N2 C20 -164.7(3)
C3 C2 N2 C20 69.9(5)
C1 C2 N2 C19 74.6(5)
C3 C2 N2 C19 -50.8(5)
C1 C2 N2 In1 -40.4(3)
C3 C2 N2 In1 -165.7(3)
C26 C21 N3 C27 -38.8(6)
C22 C21 N3 C27 87.9(5)
C26 C21 N3 In2 -166.7(3)
C22 C21 N3 In2 -40.0(4)
C28 C27 N3 C21 -66.6(7)
C28 C27 N3 In2 63.6(5)
C21 C22 N4 C40 -153.2(4)
C23 C22 N4 C40 81.8(5)
C21 C22 N4 C39 86.5(4)
C23 C22 N4 C39 -38.5(5)
C21 C22 N4 In2 -35.0(4)
C23 C22 N4 In2 -160.0(3)
C8 C9 O1 In1 -30.3(8)
C10 C9 O1 In1 150.6(4)
C28 C29 O2 In2 32.4(7)
C30 C29 O2 In2 -150.0(4)
C42 C41 O3 In2 110.0(5)
C42 C41 O3 In1 -102.4(5)
C44 C43 O4 In2 96.5(5)
C44 C43 O4 In1 -115.3(5)
C9 O1 In1 O4 95.1(7)
C9 O1 In1 O3 110.7(5)
C9 O1 In1 N1 12.1(5)
C9 O1 In1 N2 -63.3(5)
C9 O1 In1 I1 -157.1(5)
C43 O4 In1 O1 -135.7(6)
In2 O4 In1 O1 15.6(6)
C43 O4 In1 O3 -151.8(5)
In2 O4 In1 O3 -0.5(2)
C43 O4 In1 N1 -53.8(5)
In2 O4 In1 N1 97.5(2)
C43 O4 In1 N2 22.7(5)
In2 O4 In1 N2 174.08(19)
C43 O4 In1 I1 116.6(5)
In2 O4 In1 I1 -92.09(15)
C41 O3 In1 O1 29.4(4)
In2 O3 In1 O1 -174.64(19)
C41 O3 In1 O4 -155.4(3)
In2 O3 In1 O4 0.5(2)
C41 O3 In1 N1 114.3(4)
In2 O3 In1 N1 -89.74(19)
C41 O3 In1 N2 167.4(9)
In2 O3 In1 N2 -36.7(11)
C41 O3 In1 I1 -62.7(4)
In2 O3 In1 I1 93.22(15)
C7 N1 In1 O1 35.7(3)
C1 N1 In1 O1 -92.4(3)
C7 N1 In1 O4 -126.7(3)
C1 N1 In1 O4 105.2(3)
C7 N1 In1 O3 -51.5(3)
C1 N1 In1 O3 -179.6(3)
C7 N1 In1 N2 135.8(3)
C1 N1 In1 N2 7.7(3)
C7 N1 In1 I1 113.1(6)
C1 N1 In1 I1 -15.1(8)
C20 N2 In1 O1 -136.4(3)
C2 N2 In1 O1 100.3(3)
C19 N2 In1 O1 -19.3(4)
C20 N2 In1 O4 50.1(4)
C2 N2 In1 O4 -73.2(3)
C19 N2 In1 O4 167.2(3)
C20 N2 In1 O3 86.3(11)
C2 N2 In1 O3 -37.1(12)
C19 N2 In1 O3 -156.7(9)
C20 N2 In1 N1 140.7(4)
C2 N2 In1 N1 17.4(2)
C19 N2 In1 N1 -102.2(3)
C20 N2 In1 I1 -43.6(3)
C2 N2 In1 I1 -166.9(2)
C19 N2 In1 I1 73.5(3)
C29 O2 In2 O4 -115.6(4)
C29 O2 In2 O3 -100.8(6)
C29 O2 In2 N3 -19.8(4)
C29 O2 In2 N4 56.9(4)
C29 O2 In2 I2 152.3(4)
C43 O4 In2 O2 -28.3(4)
In1 O4 In2 O2 176.1(2)
C43 O4 In2 O3 156.1(4)
In1 O4 In2 O3 0.5(2)
C43 O4 In2 N3 -117.2(4)
In1 O4 In2 N3 87.17(19)
C43 O4 In2 N4 -123.0(11)
In1 O4 In2 N4 81.4(11)
C43 O4 In2 I2 64.9(4)
In1 O4 In2 I2 -90.72(15)
C41 O3 In2 O2 134.5(6)
In1 O3 In2 O2 -15.9(6)
C41 O3 In2 O4 149.9(5)
In1 O3 In2 O4 -0.5(2)
C41 O3 In2 N3 53.5(5)
In1 O3 In2 N3 -96.94(19)
C41 O3 In2 N4 -22.5(5)
In1 O3 In2 N4 -172.97(17)
C41 O3 In2 I2 -118.3(5)
In1 O3 In2 I2 91.25(15)
C21 N3 In2 O2 108.1(3)
C27 N3 In2 O2 -24.9(3)
C21 N3 In2 O4 -163.7(3)
C27 N3 In2 O4 63.3(3)
C21 N3 In2 O3 -88.6(3)
C27 N3 In2 O3 138.4(3)
C21 N3 In2 N4 15.5(3)
C27 N3 In2 N4 -117.5(3)
C21 N3 In2 I2 1.4(10)
C27 N3 In2 I2 -131.7(7)
C40 N4 In2 O2 39.5(3)
C39 N4 In2 O2 157.4(3)
C22 N4 In2 O2 -77.9(3)
C40 N4 In2 O4 133.9(10)
C39 N4 In2 O4 -108.1(11)
C22 N4 In2 O4 16.5(12)
C40 N4 In2 O3 -147.0(3)
C39 N4 In2 O3 -29.1(3)
C22 N4 In2 O3 95.6(3)
C40 N4 In2 N3 128.0(4)
C39 N4 In2 N3 -114.0(3)
C22 N4 In2 N3 10.6(2)
C40 N4 In2 I2 -54.0(3)
C39 N4 In2 I2 64.0(3)
C22 N4 In2 I2 -171.4(2)
